data_8102684
loop_
_publ_author_name
'Chun-Hua Zhang'
'Xiong-Wen Tan'
'Jin-Sheng Xu'
'Dai-Zhi Kuang'

_publ_section_title
;
 Crystal structure of
 diaqua(1,10-phenanthroline)-(N-tosylalaninato)-(formato)cobalt(II),
 Co(H2O)2(C12H8N2)(C10H12O4NS)(CHO2)
;
_journal_issue 2
_journal_name_full 'Zeitschrift f\"ur Kristallographie - New Crystal Structures'
_journal_page_first 321
_journal_volume 225
_journal_year 2010
_chemical_formula_sum 'C23 H25 Co N3 O8 S'
_chemical_formula_weight 562.45
_chemical_name_systematic
; 
biaqua(1,10-phenanthroline)
(N-tosyl-alaninato)(formate)cobalt(II), 
Co(C~12~H~8~N~2~)(C~10~H~12~O~4~NS)(CHO~2~)(H~2~O)~2~ 
;
_space_group_IT_number 14
_symmetry_cell_setting monoclinic
_symmetry_space_group_name_Hall '-P 2ybc'
_symmetry_space_group_name_H-M 'P 1 21/c 1'
_atom_sites_solution_hydrogens geom
_atom_sites_solution_primary direct
_atom_sites_solution_secondary difmap
_audit_creation_method SHELXL-97
_cell_angle_alpha 90.00
_cell_angle_beta 92.750(2)
_cell_angle_gamma 90.00
_cell_formula_units_Z 4
_cell_length_a 23.944(2)
_cell_length_b 9.9292(11)
_cell_length_c 10.8029(11)
_cell_measurement_temperature 293(2)
_cell_volume 2565.4(4)
_computing_structure_refinement 'SHELXL-97 (Sheldrick, 1997)'
_computing_structure_solution 'SHELXS-97 (Sheldrick, 1990)'
_diffrn_ambient_temperature 293(2)
_diffrn_measured_fraction_theta_full 0.996
_diffrn_measured_fraction_theta_max 0.996
_diffrn_radiation_monochromator graphite
_diffrn_radiation_source 'fine-focus sealed tube'
_diffrn_radiation_type MoK\a
_diffrn_radiation_wavelength 0.71073
_diffrn_reflns_av_R_equivalents 0.1016
_diffrn_reflns_av_sigmaI/netI 0.0754
_diffrn_reflns_limit_h_max 20
_diffrn_reflns_limit_h_min -29
_diffrn_reflns_limit_k_max 11
_diffrn_reflns_limit_k_min -12
_diffrn_reflns_limit_l_max 13
_diffrn_reflns_limit_l_min -13
_diffrn_reflns_number 14312
_diffrn_reflns_theta_full 26.00
_diffrn_reflns_theta_max 26.00
_diffrn_reflns_theta_min 2.22
_exptl_absorpt_coefficient_mu 0.802
_exptl_absorpt_correction_T_max 0.8691
_exptl_absorpt_correction_T_min 0.8067
_exptl_absorpt_correction_type multi-scan
_exptl_absorpt_process_details 'SADABS; Bruker, 2000'
_exptl_crystal_colour red
_exptl_crystal_density_diffrn 1.456
_exptl_crystal_density_method 'not measured'
_exptl_crystal_description block
_exptl_crystal_F_000 1164
_exptl_crystal_size_max 0.28
_exptl_crystal_size_mid 0.20
_exptl_crystal_size_min 0.18
_refine_diff_density_max 0.841
_refine_diff_density_min -0.639
_refine_diff_density_rms 0.109
_refine_ls_extinction_method none
_refine_ls_goodness_of_fit_ref 1.061
_refine_ls_hydrogen_treatment constr
_refine_ls_matrix_type full
_refine_ls_number_parameters 327
_refine_ls_number_reflns 5018
_refine_ls_number_restraints 432
_refine_ls_restrained_S_all 1.133
_refine_ls_R_factor_all 0.0841
_refine_ls_R_factor_gt 0.0675
_refine_ls_shift/su_max 0.030
_refine_ls_shift/su_mean 0.002
_refine_ls_structure_factor_coef Fsqd
_refine_ls_weighting_details 'calc w=1/[\s^2^(Fo^2^)+(0.1379P)^2^+0.1789P] where P=(Fo^2^+2Fc^2^)/3'
_refine_ls_weighting_scheme calc
_refine_ls_wR_factor_gt 0.2069
_refine_ls_wR_factor_ref 0.2210
_reflns_number_gt 3659
_reflns_number_total 5018
_reflns_threshold_expression >2sigma(I)
_cod_data_source_file 1267-2947.cff
_cod_data_source_block a
_cod_depositor_comments
;
The following automatic conversions were performed:
'_symmetry_cell_setting' value 'Monoclinic' changed to 'monoclinic'
according to '/home/saulius/struct/CIF-dictionaries/cif_core.dic'
dictionary named 'cif_core.dic' version 2.4.1 from 2010-06-29.

Automatic conversion script
Id: cif_fix_enum 1555 2011-01-17 13:19:09Z saulius 
;
_cod_original_cell_volume 2565.3(5)
_cod_original_sg_symbol_H-M 'P2(1)/c  '
_cod_database_code 8102684

loop_
_symmetry_equiv_pos_as_xyz
'x, y, z'
'-x, y+1/2, -z+1/2'
'-x, -y, -z'
'x, -y-1/2, z-1/2'

loop_
_atom_site_label
_atom_site_type_symbol
_atom_site_fract_x
_atom_site_fract_y
_atom_site_fract_z
_atom_site_U_iso_or_equiv
_atom_site_adp_type
_atom_site_occupancy
_atom_site_symmetry_multiplicity
_atom_site_calc_flag
_atom_site_refinement_flags
_atom_site_disorder_assembly
_atom_site_disorder_group
Co1 Co 0.14057(2) 0.37126(6) 0.32727(5) 0.0324(2) Uani 1 1 d . . .
C1 C 0.25363(18) 0.2979(5) 0.1935(4) 0.0379(10) Uani 1 1 d U . .
C2 C 0.3133(2) 0.2860(6) 0.2470(5) 0.0524(12) Uani 1 1 d U . .
H2 H 0.3364 0.2501 0.1821 0.063 Uiso 1 1 calc R . .
C3 C 0.4267(2) 0.1410(6) 0.3970(6) 0.0607(13) Uani 1 1 d U . .
C4 C 0.4322(3) 0.2441(9) 0.4818(7) 0.0952(17) Uani 1 1 d U . .
H4 H 0.4010 0.2799 0.5178 0.114 Uiso 1 1 calc R . .
C5 C 0.4861(3) 0.2947(10) 0.5133(9) 0.105(2) Uani 1 1 d U . .
H5 H 0.4896 0.3624 0.5727 0.126 Uiso 1 1 calc R . .
C6 C 0.5310(3) 0.2520(8) 0.4641(8) 0.0888(17) Uani 1 1 d U . .
C7 C 0.5256(3) 0.1460(10) 0.3813(9) 0.1009(19) Uani 1 1 d U . .
H7 H 0.5571 0.1118 0.3452 0.121 Uiso 1 1 calc R . .
C8 C 0.4727(3) 0.0894(10) 0.3511(8) 0.0950(18) Uani 1 1 d U . .
H8 H 0.4699 0.0152 0.2986 0.114 Uiso 1 1 calc R . .
C9 C 0.5874(3) 0.3115(10) 0.5032(10) 0.128(3) Uani 1 1 d U . .
H9A H 0.5935 0.3919 0.4562 0.192 Uiso 1 1 calc R . .
H9B H 0.6163 0.2473 0.4882 0.192 Uiso 1 1 calc R . .
H9C H 0.5881 0.3331 0.5899 0.192 Uiso 1 1 calc R . .
C10 C 0.04581(19) 0.1872(5) 0.2141(4) 0.0390(10) Uani 1 1 d . . .
H10 H 0.0334 0.1874 0.2944 0.047 Uiso 1 1 calc R . .
C11 C 0.0878(2) 0.5681(6) 0.1132(5) 0.0501(11) Uani 1 1 d U . .
H11 H 0.0740 0.4891 0.0771 0.060 Uiso 1 1 calc R . .
C12 C 0.0719(3) 0.6923(6) 0.0600(5) 0.0628(14) Uani 1 1 d U . .
H12 H 0.0474 0.6952 -0.0094 0.075 Uiso 1 1 calc R . .
C13 C 0.0922(3) 0.8060(6) 0.1100(6) 0.0631(13) Uani 1 1 d U . .
H13 H 0.0816 0.8883 0.0750 0.076 Uiso 1 1 calc R . .
C14 C 0.1290(2) 0.8033(5) 0.2136(5) 0.0559(12) Uani 1 1 d U . .
C15 C 0.1560(3) 0.9226(5) 0.2763(6) 0.0636(13) Uani 1 1 d U . .
H15 H 0.1462 1.0083 0.2480 0.076 Uiso 1 1 calc R . .
C16 C 0.1929(3) 0.9115(6) 0.3699(6) 0.0641(13) Uani 1 1 d U . .
H16 H 0.2095 0.9888 0.4036 0.077 Uiso 1 1 calc R . .
C17 C 0.2078(2) 0.7870(5) 0.4194(5) 0.0519(11) Uani 1 1 d U . .
C18 C 0.2467(2) 0.7686(6) 0.5191(6) 0.0623(13) Uani 1 1 d U . .
H18 H 0.2657 0.8425 0.5531 0.075 Uiso 1 1 calc R . .
C19 C 0.2569(2) 0.6452(6) 0.5661(6) 0.0597(13) Uani 1 1 d U . .
H19 H 0.2826 0.6334 0.6324 0.072 Uiso 1 1 calc R . .
C20 C 0.2285(2) 0.5358(5) 0.5141(5) 0.0494(11) Uani 1 1 d U . .
H20 H 0.2359 0.4513 0.5481 0.059 Uiso 1 1 calc R . .
C21 C 0.1814(2) 0.6668(5) 0.3697(5) 0.0424(10) Uani 1 1 d U . .
C22 C 0.1434(2) 0.6766(5) 0.2647(5) 0.0435(10) Uani 1 1 d U . .
C23 C 0.3346(3) 0.4278(8) 0.2802(7) 0.087(2) Uani 1 1 d U . .
H23A H 0.3138 0.4632 0.3467 0.130 Uiso 1 1 calc R . .
H23B H 0.3297 0.4854 0.2091 0.130 Uiso 1 1 calc R . .
H23C H 0.3735 0.4236 0.3055 0.130 Uiso 1 1 calc R . .
N1 N 0.12194(15) 0.5602(4) 0.2131(3) 0.0373(9) Uani 1 1 d . . .
N2 N 0.19156(15) 0.5436(3) 0.4194(3) 0.0369(9) Uani 1 1 d . . .
N3 N 0.31732(17) 0.1948(6) 0.3505(4) 0.0617(13) Uani 1 1 d . . .
H3 H 0.2954 0.2066 0.4103 0.074 Uiso 1 1 calc R . .
O1 O 0.21550(13) 0.2875(4) 0.2682(3) 0.0450(8) Uani 1 1 d . . .
O2 O 0.24677(15) 0.3160(5) 0.0785(3) 0.0616(11) Uani 1 1 d . . .
O3 O 0.3653(2) 0.0166(6) 0.2407(6) 0.114(2) Uani 1 1 d . . .
O4 O 0.34444(19) -0.0099(5) 0.4611(6) 0.1004(18) Uani 1 1 d . . .
O5 O 0.08992(12) 0.2505(3) 0.1963(2) 0.0347(7) Uani 1 1 d . . .
O6 O 0.01753(14) 0.1253(3) 0.1362(3) 0.0476(9) Uani 1 1 d . . .
O1W O 0.14580(12) 0.2358(3) 0.4815(2) 0.0357(7) Uani 1 1 d . . .
H1WB H 0.1242 0.2606 0.5374 0.043 Uiso 1 1 d R . .
H1WA H 0.1791 0.2312 0.5124 0.043 Uiso 1 1 d R . .
O2W O 0.05979(12) 0.4261(3) 0.4103(3) 0.0377(7) Uani 1 1 d . . .
H2WB H 0.0491 0.5053 0.3909 0.045 Uiso 1 1 d R . .
H2WA H 0.0608 0.4162 0.4885 0.045 Uiso 1 1 d R . .
S1 S 0.36075(6) 0.07249(18) 0.35949(17) 0.0674(5) Uani 1 1 d . . .

loop_
_atom_site_aniso_label
_atom_site_aniso_U_11
_atom_site_aniso_U_22
_atom_site_aniso_U_33
_atom_site_aniso_U_23
_atom_site_aniso_U_13
_atom_site_aniso_U_12
Co1 0.0323(4) 0.0268(4) 0.0377(4) -0.0003(2) -0.0014(2) 0.0002(2)
C1 0.028(2) 0.038(2) 0.048(3) -0.0078(19) 0.0003(19) -0.0075(18)
C2 0.026(2) 0.075(3) 0.056(3) -0.005(2) 0.004(2) -0.008(2)
C3 0.027(2) 0.078(3) 0.076(3) -0.004(3) -0.001(2) 0.004(2)
C4 0.056(3) 0.120(4) 0.109(4) -0.020(3) 0.000(3) -0.006(3)
C5 0.063(3) 0.128(4) 0.122(4) -0.019(4) -0.013(3) -0.006(3)
C6 0.045(3) 0.099(4) 0.121(4) 0.009(3) -0.007(3) -0.002(3)
C7 0.051(3) 0.132(4) 0.121(4) 0.000(4) 0.015(3) 0.005(3)
C8 0.056(3) 0.117(4) 0.112(4) -0.014(4) 0.010(3) 0.006(3)
C9 0.064(5) 0.126(7) 0.192(7) 0.027(6) -0.025(5) -0.028(4)
C10 0.037(3) 0.045(3) 0.036(2) -0.006(2) 0.0085(19) -0.004(2)
C11 0.047(3) 0.050(3) 0.053(2) 0.017(2) 0.006(2) 0.012(2)
C12 0.059(3) 0.068(3) 0.062(3) 0.030(2) 0.007(2) 0.024(3)
C13 0.064(3) 0.048(3) 0.079(3) 0.030(2) 0.023(2) 0.023(2)
C14 0.057(3) 0.036(2) 0.077(3) 0.019(2) 0.025(2) 0.012(2)
C15 0.073(3) 0.026(2) 0.095(3) 0.009(2) 0.036(3) 0.007(2)
C16 0.068(3) 0.034(2) 0.093(3) -0.004(2) 0.029(3) -0.009(2)
C17 0.052(2) 0.029(2) 0.077(3) -0.008(2) 0.026(2) -0.0063(19)
C18 0.055(3) 0.052(3) 0.081(3) -0.020(2) 0.017(2) -0.020(2)
C19 0.047(3) 0.060(3) 0.073(3) -0.018(2) 0.000(2) -0.013(2)
C20 0.044(2) 0.043(2) 0.061(3) -0.005(2) -0.002(2) -0.007(2)
C21 0.039(2) 0.0259(19) 0.064(2) -0.0022(18) 0.0173(19) -0.0032(17)
C22 0.044(2) 0.0263(19) 0.062(2) 0.0084(18) 0.0210(19) 0.0070(17)
C23 0.060(4) 0.101(5) 0.098(5) -0.005(4) -0.015(3) -0.045(4)
N1 0.036(2) 0.031(2) 0.045(2) 0.0124(16) 0.0040(16) 0.0069(16)
N2 0.038(2) 0.0246(19) 0.048(2) 0.0004(15) -0.0006(17) -0.0027(15)
N3 0.029(2) 0.092(4) 0.064(3) 0.008(3) 0.0023(19) 0.011(2)
O1 0.0284(16) 0.056(2) 0.0513(18) -0.0082(16) 0.0061(14) 0.0047(15)
O2 0.041(2) 0.097(3) 0.046(2) 0.0024(19) -0.0015(16) -0.023(2)
O3 0.079(4) 0.123(5) 0.138(5) -0.062(4) -0.023(3) 0.020(3)
O4 0.053(3) 0.078(3) 0.170(5) 0.036(3) 0.007(3) -0.004(2)
O5 0.0306(16) 0.0403(18) 0.0332(15) -0.0082(12) 0.0026(12) -0.0123(13)
O6 0.0405(19) 0.054(2) 0.0481(19) -0.0175(15) 0.0025(15) -0.0231(15)
O1W 0.0326(16) 0.0396(17) 0.0350(15) 0.0088(12) 0.0044(12) 0.0099(13)
O2W 0.0359(17) 0.0362(17) 0.0413(16) 0.0044(13) 0.0046(13) 0.0144(14)
S1 0.0377(8) 0.0693(10) 0.0942(12) -0.0124(9) -0.0064(7) 0.0008(7)

loop_
_atom_type_symbol
_atom_type_description
_atom_type_scat_dispersion_real
_atom_type_scat_dispersion_imag
_atom_type_scat_source
C C 0.0033 0.0016 'International Tables Vol C Tables 4.2.6.8 and 6.1.1.4'
H H 0.0000 0.0000 'International Tables Vol C Tables 4.2.6.8 and 6.1.1.4'
N N 0.0061 0.0033 'International Tables Vol C Tables 4.2.6.8 and 6.1.1.4'
O O 0.0106 0.0060 'International Tables Vol C Tables 4.2.6.8 and 6.1.1.4'
S S 0.1246 0.1234 'International Tables Vol C Tables 4.2.6.8 and 6.1.1.4'
Co Co 0.3494 0.9721 'International Tables Vol C Tables 4.2.6.8 and 6.1.1.4'

loop_
_geom_angle_atom_site_label_1
_geom_angle_atom_site_label_2
_geom_angle_atom_site_label_3
_geom_angle
_geom_angle_site_symmetry_1
_geom_angle_site_symmetry_3
_geom_angle_publ_flag
O1 Co1 O1W 88.22(12) . . ?
O1 Co1 O5 92.38(12) . . ?
O1W Co1 O5 99.76(12) . . ?
O1 Co1 O2W 169.61(13) . . ?
O1W Co1 O2W 81.97(11) . . ?
O5 Co1 O2W 85.96(11) . . ?
O1 Co1 N1 107.99(13) . . ?
O1W Co1 N1 160.37(13) . . ?
O5 Co1 N1 90.77(12) . . ?
O2W Co1 N1 82.30(12) . . ?
O1 Co1 N2 89.01(13) . . ?
O1W Co1 N2 96.92(12) . . ?
O5 Co1 N2 163.30(12) . . ?
O2W Co1 N2 95.53(12) . . ?
N1 Co1 N2 73.00(13) . . ?
O1 C1 O2 125.7(4) . . ?
O1 C1 C2 116.8(4) . . ?
O2 C1 C2 117.5(4) . . ?
N3 C2 C1 111.8(4) . . ?
N3 C2 C23 112.8(5) . . ?
C1 C2 C23 108.2(5) . . ?
N3 C2 H2 108.0 . . ?
C1 C2 H2 108.0 . . ?
C23 C2 H2 108.0 . . ?
C8 C3 C4 118.6(7) . . ?
C8 C3 S1 121.2(6) . . ?
C4 C3 S1 120.0(5) . . ?
C3 C4 C5 118.9(8) . . ?
C3 C4 H4 120.6 . . ?
C5 C4 H4 120.5 . . ?
C6 C5 C4 123.5(9) . . ?
C6 C5 H5 118.2 . . ?
C4 C5 H5 118.2 . . ?
C5 C6 C7 117.5(7) . . ?
C5 C6 C9 120.3(9) . . ?
C7 C6 C9 122.1(8) . . ?
C6 C7 C8 120.6(8) . . ?
C6 C7 H7 119.7 . . ?
C8 C7 H7 119.7 . . ?
C3 C8 C7 120.7(8) . . ?
C3 C8 H8 119.7 . . ?
C7 C8 H8 119.7 . . ?
C6 C9 H9A 109.5 . . ?
C6 C9 H9B 109.5 . . ?
H9A C9 H9B 109.5 . . ?
C6 C9 H9C 109.5 . . ?
H9A C9 H9C 109.5 . . ?
H9B C9 H9C 109.5 . . ?
O6 C10 O5 126.2(4) . . ?
O6 C10 H10 116.9 . . ?
O5 C10 H10 116.9 . . ?
N1 C11 C12 122.0(6) . . ?
N1 C11 H11 119.0 . . ?
C12 C11 H11 119.0 . . ?
C13 C12 C11 119.4(6) . . ?
C13 C12 H12 120.3 . . ?
C11 C12 H12 120.3 . . ?
C12 C13 C14 121.0(5) . . ?
C12 C13 H13 119.5 . . ?
C14 C13 H13 119.5 . . ?
C13 C14 C22 117.7(5) . . ?
C13 C14 C15 126.3(5) . . ?
C22 C14 C15 116.0(5) . . ?
C16 C15 C14 122.8(5) . . ?
C16 C15 H15 118.6 . . ?
C14 C15 H15 118.6 . . ?
C15 C16 C17 121.4(6) . . ?
C15 C16 H16 119.3 . . ?
C17 C16 H16 119.3 . . ?
C16 C17 C18 124.1(5) . . ?
C16 C17 C21 119.7(6) . . ?
C18 C17 C21 116.2(5) . . ?
C19 C18 C17 120.7(5) . . ?
C19 C18 H18 119.6 . . ?
C17 C18 H18 119.6 . . ?
C18 C19 C20 119.0(6) . . ?
C18 C19 H19 120.5 . . ?
C20 C19 H19 120.5 . . ?
N2 C20 C19 124.4(5) . . ?
N2 C20 H20 117.8 . . ?
C19 C20 H20 117.8 . . ?
N2 C21 C22 118.3(4) . . ?
N2 C21 C17 122.2(5) . . ?
C22 C21 C17 119.5(5) . . ?
N1 C22 C14 120.8(5) . . ?
N1 C22 C21 118.6(4) . . ?
C14 C22 C21 120.5(5) . . ?
C2 C23 H23A 109.5 . . ?
C2 C23 H23B 109.5 . . ?
H23A C23 H23B 109.5 . . ?
C2 C23 H23C 109.5 . . ?
H23A C23 H23C 109.5 . . ?
H23B C23 H23C 109.5 . . ?
C11 N1 C22 119.1(4) . . ?
C11 N1 Co1 126.0(3) . . ?
C22 N1 Co1 114.4(3) . . ?
C20 N2 C21 117.5(4) . . ?
C20 N2 Co1 127.8(3) . . ?
C21 N2 Co1 114.8(3) . . ?
C2 N3 S1 123.0(4) . . ?
C2 N3 H3 118.5 . . ?
S1 N3 H3 118.5 . . ?
C1 O1 Co1 145.3(3) . . ?
C10 O5 Co1 128.6(3) . . ?
Co1 O1W H1WB 110.9 . . ?
Co1 O1W H1WA 111.0 . . ?
H1WB O1W H1WA 109.0 . . ?
Co1 O2W H2WB 112.5 . . ?
Co1 O2W H2WA 112.7 . . ?
H2WB O2W H2WA 110.3 . . ?
O3 S1 O4 120.5(4) . . ?
O3 S1 N3 108.9(3) . . ?
O4 S1 N3 106.2(3) . . ?
O3 S1 C3 104.8(3) . . ?
O4 S1 C3 108.6(3) . . ?
N3 S1 C3 107.2(3) . . ?

loop_
_geom_bond_atom_site_label_1
_geom_bond_atom_site_label_2
_geom_bond_distance
_geom_bond_site_symmetry_2
_geom_bond_publ_flag
Co1 O1 2.104(3) . ?
Co1 O1W 2.140(3) . ?
Co1 O5 2.178(3) . ?
Co1 O2W 2.238(3) . ?
Co1 N1 2.278(3) . ?
Co1 N2 2.301(4) . ?
C1 O1 1.251(5) . ?
C1 O2 1.258(5) . ?
C1 C2 1.520(6) . ?
C2 N3 1.439(7) . ?
C2 C23 1.534(9) . ?
C2 H2 0.9800 . ?
C3 C8 1.333(10) . ?
C3 C4 1.377(10) . ?
C3 S1 1.749(6) . ?
C4 C5 1.411(11) . ?
C4 H4 0.9300 . ?
C5 C6 1.293(10) . ?
C5 H5 0.9300 . ?
C6 C7 1.384(11) . ?
C6 C9 1.514(10) . ?
C7 C8 1.409(11) . ?
C7 H7 0.9300 . ?
C8 H8 0.9300 . ?
C9 H9A 0.9600 . ?
C9 H9B 0.9600 . ?
C9 H9C 0.9600 . ?
C10 O6 1.221(5) . ?
C10 O5 1.252(5) . ?
C10 H10 0.9300 . ?
C11 N1 1.324(6) . ?
C11 C12 1.406(7) . ?
C11 H11 0.9300 . ?
C12 C13 1.333(9) . ?
C12 H12 0.9300 . ?
C13 C14 1.392(8) . ?
C13 H13 0.9300 . ?
C14 C22 1.410(7) . ?
C14 C15 1.495(9) . ?
C15 C16 1.316(8) . ?
C15 H15 0.9300 . ?
C16 C17 1.386(8) . ?
C16 H16 0.9300 . ?
C17 C18 1.403(8) . ?
C17 C21 1.441(7) . ?
C18 C19 1.343(8) . ?
C18 H18 0.9300 . ?
C19 C20 1.387(7) . ?
C19 H19 0.9300 . ?
C20 N2 1.321(6) . ?
C20 H20 0.9300 . ?
C21 N2 1.353(6) . ?
C21 C22 1.423(7) . ?
C22 N1 1.372(6) . ?
C23 H23A 0.9600 . ?
C23 H23B 0.9600 . ?
C23 H23C 0.9600 . ?
N3 S1 1.598(5) . ?
N3 H3 0.8600 . ?
O3 S1 1.408(5) . ?
O4 S1 1.438(5) . ?
O1W H1WB 0.8500 . ?
O1W H1WA 0.8500 . ?
O2W H2WB 0.8500 . ?
O2W H2WA 0.8499 . ?

loop_
_geom_torsion_atom_site_label_1
_geom_torsion_atom_site_label_2
_geom_torsion_atom_site_label_3
_geom_torsion_atom_site_label_4
_geom_torsion
_geom_torsion_site_symmetry_1
_geom_torsion_site_symmetry_2
_geom_torsion_site_symmetry_3
_geom_torsion_site_symmetry_4
_geom_torsion_publ_flag
O1 C1 C2 N3 32.9(6) . . . . ?
O2 C1 C2 N3 -146.5(5) . . . . ?
O1 C1 C2 C23 -91.9(5) . . . . ?
O2 C1 C2 C23 88.7(6) . . . . ?
C8 C3 C4 C5 2.4(12) . . . . ?
S1 C3 C4 C5 178.0(7) . . . . ?
C3 C4 C5 C6 2.0(15) . . . . ?
C4 C5 C6 C7 -3.6(14) . . . . ?
C4 C5 C6 C9 -179.9(9) . . . . ?
C5 C6 C7 C8 1.1(14) . . . . ?
C9 C6 C7 C8 177.3(9) . . . . ?
C4 C3 C8 C7 -4.9(13) . . . . ?
S1 C3 C8 C7 179.5(7) . . . . ?
C6 C7 C8 C3 3.3(14) . . . . ?
N1 C11 C12 C13 1.0(8) . . . . ?
C11 C12 C13 C14 0.2(9) . . . . ?
C12 C13 C14 C22 -0.8(8) . . . . ?
C12 C13 C14 C15 178.2(5) . . . . ?
C13 C14 C15 C16 -176.0(6) . . . . ?
C22 C14 C15 C16 3.1(8) . . . . ?
C14 C15 C16 C17 -2.4(9) . . . . ?
C15 C16 C17 C18 -179.9(5) . . . . ?
C15 C16 C17 C21 -1.5(8) . . . . ?
C16 C17 C18 C19 176.7(6) . . . . ?
C21 C17 C18 C19 -1.8(8) . . . . ?
C17 C18 C19 C20 0.3(9) . . . . ?
C18 C19 C20 N2 0.4(9) . . . . ?
C16 C17 C21 N2 -175.7(5) . . . . ?
C18 C17 C21 N2 2.8(7) . . . . ?
C16 C17 C21 C22 4.5(7) . . . . ?
C18 C17 C21 C22 -177.0(4) . . . . ?
C13 C14 C22 N1 0.4(7) . . . . ?
C15 C14 C22 N1 -178.7(4) . . . . ?
C13 C14 C22 C21 179.2(4) . . . . ?
C15 C14 C22 C21 0.1(7) . . . . ?
N2 C21 C22 N1 -4.6(6) . . . . ?
C17 C21 C22 N1 175.1(4) . . . . ?
N2 C21 C22 C14 176.5(4) . . . . ?
C17 C21 C22 C14 -3.7(7) . . . . ?
C12 C11 N1 C22 -1.5(7) . . . . ?
C12 C11 N1 Co1 169.6(4) . . . . ?
C14 C22 N1 C11 0.8(7) . . . . ?
C21 C22 N1 C11 -178.1(4) . . . . ?
C14 C22 N1 Co1 -171.3(4) . . . . ?
C21 C22 N1 Co1 9.8(5) . . . . ?
O1 Co1 N1 C11 97.2(4) . . . . ?
O1W Co1 N1 C11 -118.4(5) . . . . ?
O5 Co1 N1 C11 4.4(4) . . . . ?
O2W Co1 N1 C11 -81.4(4) . . . . ?
N2 Co1 N1 C11 -179.6(4) . . . . ?
O1 Co1 N1 C22 -91.3(3) . . . . ?
O1W Co1 N1 C22 53.1(5) . . . . ?
O5 Co1 N1 C22 175.9(3) . . . . ?
O2W Co1 N1 C22 90.1(3) . . . . ?
N2 Co1 N1 C22 -8.1(3) . . . . ?
C19 C20 N2 C21 0.5(8) . . . . ?
C19 C20 N2 Co1 -178.8(4) . . . . ?
C22 C21 N2 C20 177.6(4) . . . . ?
C17 C21 N2 C20 -2.2(7) . . . . ?
C22 C21 N2 Co1 -3.0(5) . . . . ?
C17 C21 N2 Co1 177.2(4) . . . . ?
O1 Co1 N2 C20 -65.6(4) . . . . ?
O1W Co1 N2 C20 22.5(4) . . . . ?
O5 Co1 N2 C20 -160.6(4) . . . . ?
O2W Co1 N2 C20 105.0(4) . . . . ?
N1 Co1 N2 C20 -174.8(4) . . . . ?
O1 Co1 N2 C21 115.1(3) . . . . ?
O1W Co1 N2 C21 -156.9(3) . . . . ?
O5 Co1 N2 C21 20.1(6) . . . . ?
O2W Co1 N2 C21 -74.3(3) . . . . ?
N1 Co1 N2 C21 5.9(3) . . . . ?
C1 C2 N3 S1 127.8(4) . . . . ?
C23 C2 N3 S1 -110.0(6) . . . . ?
O2 C1 O1 Co1 -48.0(8) . . . . ?
C2 C1 O1 Co1 132.7(5) . . . . ?
O1W Co1 O1 C1 -171.0(5) . . . . ?
O5 Co1 O1 C1 89.3(5) . . . . ?
O2W Co1 O1 C1 169.8(6) . . . . ?
N1 Co1 O1 C1 -2.3(5) . . . . ?
N2 Co1 O1 C1 -74.0(5) . . . . ?
O6 C10 O5 Co1 176.7(4) . . . . ?
O1 Co1 O5 C10 135.9(4) . . . . ?
O1W Co1 O5 C10 47.3(4) . . . . ?
O2W Co1 O5 C10 -33.8(4) . . . . ?
N1 Co1 O5 C10 -116.1(4) . . . . ?
N2 Co1 O5 C10 -129.6(5) . . . . ?
C2 N3 S1 O3 -37.3(5) . . . . ?
C2 N3 S1 O4 -168.4(4) . . . . ?
C2 N3 S1 C3 75.6(5) . . . . ?
C8 C3 S1 O3 -28.7(8) . . . . ?
C4 C3 S1 O3 155.8(6) . . . . ?
C8 C3 S1 O4 101.3(7) . . . . ?
C4 C3 S1 O4 -74.2(7) . . . . ?
C8 C3 S1 N3 -144.3(6) . . . . ?
C4 C3 S1 N3 40.2(7) . . . . ?
